data_7018024
loop_
_publ_author_name
'Sarma, Monima'
'Chatterjee, Tanmay'
'Vindhya, Hanumanthugari'
'Das, Samar K.'

_publ_section_title
;
 Spontaneous resolution through helical association of a Cu-azamacrocyclic
 complex with Lindqvist-type isopolyanion.
;
_journal_issue 6
_journal_name_full 'Dalton transactions (Cambridge, England : 2003)'
_journal_page_first 1862
_journal_page_last 1866
_journal_paper_doi 10.1039/c1dt11987g
_journal_volume 41
_journal_year 2012
_chemical_formula_moiety 'C18 H35 Cu N5, Mo6 O19'
_chemical_formula_sum 'C18 H35 Cu Mo6 N5 O19'
_chemical_formula_weight 1264.69
_chemical_name_systematic
;
?
;
_space_group_IT_number 19
_symmetry_cell_setting orthorhombic
_symmetry_space_group_name_Hall 'P 2ac 2ab'
_symmetry_space_group_name_H-M 'P 21 21 21'
_atom_sites_solution_hydrogens geom
_atom_sites_solution_primary direct
_atom_sites_solution_secondary difmap
_audit_creation_method SHELXL-97
_cell_angle_alpha 90.00
_cell_angle_beta 90.00
_cell_angle_gamma 90.00
_cell_formula_units_Z 4
_cell_length_a 10.9162(7)
_cell_length_b 14.9446(10)
_cell_length_c 20.5098(13)
_cell_measurement_reflns_used 8520
_cell_measurement_temperature 100(2)
_cell_measurement_theta_max 24.96
_cell_measurement_theta_min 2.31
_cell_volume 3345.9(4)
_computing_cell_refinement 'Bruker SMART'
_computing_data_collection 'Bruker SMART'
_computing_data_reduction 'Bruker SAINT'
_computing_molecular_graphics 'Bruker SHELXTL'
_computing_publication_material 'Bruker SHELXTL'
_computing_structure_refinement 'Bruker SHELXTL'
_computing_structure_solution 'Bruker SHELXTL'
_diffrn_ambient_temperature 100(2)
_diffrn_measured_fraction_theta_full 0.991
_diffrn_measured_fraction_theta_max 0.991
_diffrn_measurement_device_type 'CCD Area Detector'
_diffrn_measurement_method 'Phi and Omega Scans'
_diffrn_radiation_monochromator graphite
_diffrn_radiation_source 'fine-focus sealed tube'
_diffrn_radiation_type MoK\a
_diffrn_radiation_wavelength 0.71073
_diffrn_reflns_av_R_equivalents 0.0334
_diffrn_reflns_av_sigmaI/netI 0.0234
_diffrn_reflns_limit_h_max 12
_diffrn_reflns_limit_h_min -12
_diffrn_reflns_limit_k_max 17
_diffrn_reflns_limit_k_min -17
_diffrn_reflns_limit_l_max 24
_diffrn_reflns_limit_l_min -24
_diffrn_reflns_number 31768
_diffrn_reflns_theta_full 24.99
_diffrn_reflns_theta_max 24.99
_diffrn_reflns_theta_min 1.69
_exptl_absorpt_coefficient_mu 2.884
_exptl_absorpt_correction_T_max 0.8021
_exptl_absorpt_correction_T_min 0.5444
_exptl_absorpt_correction_type empirical
_exptl_absorpt_process_details 'Bruker SADABS'
_exptl_crystal_colour Red
_exptl_crystal_density_diffrn 2.511
_exptl_crystal_density_method 'not measured'
_exptl_crystal_description Block
_exptl_crystal_F_000 2444
_exptl_crystal_size_max 0.24
_exptl_crystal_size_mid 0.20
_exptl_crystal_size_min 0.08
_refine_diff_density_max 0.333
_refine_diff_density_min -0.418
_refine_diff_density_rms 0.077
_refine_ls_abs_structure_details 'Flack H D (1983), Acta Cryst. A39, 876-881'
_refine_ls_abs_structure_Flack 0.464(11)
_refine_ls_extinction_method none
_refine_ls_goodness_of_fit_ref 1.043
_refine_ls_hydrogen_treatment mixed
_refine_ls_matrix_type full
_refine_ls_number_parameters 458
_refine_ls_number_reflns 5812
_refine_ls_number_restraints 0
_refine_ls_restrained_S_all 1.043
_refine_ls_R_factor_all 0.0172
_refine_ls_R_factor_gt 0.0165
_refine_ls_shift/su_max 0.004
_refine_ls_shift/su_mean 0.000
_refine_ls_structure_factor_coef Fsqd
_refine_ls_weighting_details 'calc w=1/[\s^2^(Fo^2^)+(0.0175P)^2^+0.8381P] where P=(Fo^2^+2Fc^2^)/3'
_refine_ls_weighting_scheme calc
_refine_ls_wR_factor_gt 0.0368
_refine_ls_wR_factor_ref 0.0370
_reflns_number_gt 5680
_reflns_number_total 5812
_reflns_threshold_expression >2sigma(I)
_cod_data_source_file c1dt11987g.txt
_cod_data_source_block Cu-TDE-Mo6
_cod_depositor_comments
;
The following automatic conversions were performed:

'_symmetry_cell_setting' value 'Orthorhombic' changed to
'orthorhombic' according to
/home/saulius/struct/CIF-dictionaries/cif_core.dic dictionary named
'cif_core.dic' version 2.4.1 from
2010-06-29.

'_exptl_absorpt_correction_type' value 'Empirical'
changed to 'empirical' according to
/home/saulius/struct/CIF-dictionaries/cif_core.dic dictionary named
'cif_core.dic' version 2.4.1 from 2010-06-29.

Automatic conversion script
Id: cif_fix_values 1715 2011-07-08 13:25:40Z adriana 
;
_cod_database_code 7018024

loop_
_symmetry_equiv_pos_as_xyz
'x, y, z'
'-x+1/2, -y, z+1/2'
'-x, y+1/2, -z+1/2'
'x+1/2, -y+1/2, -z'

loop_
_atom_site_label
_atom_site_type_symbol
_atom_site_fract_x
_atom_site_fract_y
_atom_site_fract_z
_atom_site_U_iso_or_equiv
_atom_site_adp_type
_atom_site_occupancy
_atom_site_symmetry_multiplicity
_atom_site_calc_flag
_atom_site_refinement_flags
C1 C 0.3783(3) 0.1623(2) 0.65109(16) 0.0155(7) Uani 1 1 d .
H1A H 0.3187 0.2119 0.6553 0.019 Uiso 1 1 calc R
H1B H 0.4080 0.1610 0.6055 0.019 Uiso 1 1 calc R
C2 C 0.4854(3) 0.1773(2) 0.69734(16) 0.0148(7) Uani 1 1 d .
H2A H 0.5526 0.1349 0.6874 0.018 Uiso 1 1 calc R
H2B H 0.5171 0.2391 0.6927 0.018 Uiso 1 1 calc R
C3 C 0.4901(3) 0.2004(2) 0.81311(17) 0.0135(7) Uani 1 1 d .
C4 C 0.4404(3) 0.1884(2) 0.88093(15) 0.0145(7) Uani 1 1 d .
H4A H 0.4347 0.2485 0.9010 0.017 Uiso 1 1 calc R
H4B H 0.5020 0.1543 0.9062 0.017 Uiso 1 1 calc R
C5 C 0.3165(3) 0.1422(2) 0.89056(16) 0.0145(7) Uani 1 1 d .
C6 C 0.2285(3) -0.0146(2) 0.87946(16) 0.0178(8) Uani 1 1 d .
H6A H 0.1485 0.0166 0.8809 0.021 Uiso 1 1 calc R
H6B H 0.2449 -0.0402 0.9231 0.021 Uiso 1 1 calc R
C7 C 0.2248(3) -0.0886(2) 0.82887(16) 0.0164(7) Uani 1 1 d .
H7A H 0.2989 -0.1264 0.8324 0.020 Uiso 1 1 calc R
H7B H 0.1519 -0.1269 0.8358 0.020 Uiso 1 1 calc R
C8 C 0.1539(3) -0.0777(2) 0.71787(16) 0.0179(8) Uani 1 1 d .
C9 C 0.1532(3) -0.0335(2) 0.65135(16) 0.0196(8) Uani 1 1 d .
H9A H 0.0695 -0.0404 0.6335 0.024 Uiso 1 1 calc R
H9B H 0.2083 -0.0690 0.6230 0.024 Uiso 1 1 calc R
C10 C 0.1890(3) 0.0650(2) 0.64279(16) 0.0166(8) Uani 1 1 d .
C11 C 0.6037(3) 0.2578(2) 0.80805(17) 0.0176(7) Uani 1 1 d .
H11A H 0.6606 0.2310 0.7767 0.026 Uiso 1 1 calc R
H11B H 0.6432 0.2617 0.8509 0.026 Uiso 1 1 calc R
H11C H 0.5809 0.3179 0.7933 0.026 Uiso 1 1 calc R
C12 C 0.2116(3) 0.1924(2) 0.85784(17) 0.0176(8) Uani 1 1 d .
H12A H 0.2249 0.1937 0.8106 0.026 Uiso 1 1 calc R
H12B H 0.2084 0.2538 0.8746 0.026 Uiso 1 1 calc R
H12C H 0.1340 0.1621 0.8673 0.026 Uiso 1 1 calc R
C13 C 0.2920(3) 0.1367(3) 0.96451(16) 0.0181(8) Uani 1 1 d .
H13A H 0.2081 0.1159 0.9720 0.027 Uiso 1 1 calc R
H13B H 0.3026 0.1960 0.9840 0.027 Uiso 1 1 calc R
H13C H 0.3498 0.0947 0.9845 0.027 Uiso 1 1 calc R
C14 C 0.0765(3) -0.1602(2) 0.72356(18) 0.0241(8) Uani 1 1 d .
H14A H 0.1232 -0.2072 0.7457 0.036 Uiso 1 1 calc R
H14B H 0.0531 -0.1807 0.6799 0.036 Uiso 1 1 calc R
H14C H 0.0026 -0.1465 0.7488 0.036 Uiso 1 1 calc R
C15 C 0.1821(3) 0.0884(3) 0.57035(17) 0.0234(8) Uani 1 1 d .
H15A H 0.2038 0.1515 0.5642 0.035 Uiso 1 1 calc R
H15B H 0.0986 0.0781 0.5545 0.035 Uiso 1 1 calc R
H15C H 0.2394 0.0507 0.5459 0.035 Uiso 1 1 calc R
C16 C 0.1024(3) 0.1251(3) 0.68235(17) 0.0220(8) Uani 1 1 d .
H16A H 0.1062 0.1082 0.7285 0.033 Uiso 1 1 calc R
H16B H 0.0184 0.1177 0.6664 0.033 Uiso 1 1 calc R
H16C H 0.1273 0.1877 0.6775 0.033 Uiso 1 1 calc R
C17 C 0.6112(3) -0.0494(2) 0.73915(16) 0.0185(8) Uani 1 1 d .
C18 C 0.7393(3) -0.0704(3) 0.72916(18) 0.0312(10) Uani 1 1 d .
H18A H 0.7679 -0.1096 0.7643 0.047 Uiso 1 1 calc R
H18B H 0.7873 -0.0150 0.7293 0.047 Uiso 1 1 calc R
H18C H 0.7494 -0.1008 0.6872 0.047 Uiso 1 1 calc R
Cu1 Cu 0.33395(4) 0.05565(3) 0.763653(19) 0.01248(9) Uani 1 1 d .
H1 H 0.355(4) 0.044(3) 0.6529(18) 0.011(11) Uiso 1 1 d .
H3 H 0.394(4) 0.031(3) 0.872(2) 0.038(13) Uiso 1 1 d .
Mo1 Mo 0.62628(3) 0.908243(19) 0.928945(14) 0.01238(6) Uani 1 1 d .
Mo2 Mo 0.91991(3) 0.868503(19) 0.942338(14) 0.01375(7) Uani 1 1 d .
Mo3 Mo 0.94840(3) 1.042300(19) 1.037896(13) 0.01237(7) Uani 1 1 d .
Mo4 Mo 0.65559(3) 1.08192(2) 1.024620(14) 0.01415(7) Uani 1 1 d .
Mo5 Mo 0.82543(3) 1.066360(19) 0.893327(14) 0.01395(7) Uani 1 1 d .
Mo6 Mo 0.74954(3) 0.88371(2) 1.073376(14) 0.01430(7) Uani 1 1 d .
N1 N 0.3181(3) 0.0763(2) 0.66726(14) 0.0151(7) Uani 1 1 d .
N2 N 0.4397(2) 0.16257(18) 0.76401(13) 0.0133(6) Uani 1 1 d .
N3 N 0.3268(3) 0.04967(19) 0.86176(13) 0.0143(6) Uani 1 1 d .
N4 N 0.2191(2) -0.04627(19) 0.76415(14) 0.0151(6) Uani 1 1 d .
N5 N 0.5093(3) -0.0340(2) 0.74626(14) 0.0191(6) Uani 1 1 d .
O1 O 0.5077(2) 0.86627(16) 0.88636(11) 0.0186(5) Uani 1 1 d .
O2 O 0.7622(2) 0.83982(16) 0.90132(12) 0.0179(5) Uani 1 1 d .
O3 O 0.5513(2) 1.01283(14) 0.96984(11) 0.0146(5) Uani 1 1 d .
O4 O 0.6219(2) 0.85023(16) 1.00879(11) 0.0177(5) Uani 1 1 d .
O5 O 0.6894(2) 1.00166(16) 0.86708(11) 0.0168(5) Uani 1 1 d .
O6 O 1.0125(2) 0.79146(16) 0.90959(11) 0.0188(5) Uani 1 1 d .
O7 O 0.9281(2) 0.96374(15) 0.87807(10) 0.0162(5) Uani 1 1 d .
O8 O 0.8555(2) 0.81203(15) 1.01934(11) 0.0161(5) Uani 1 1 d .
O9 O 0.8589(2) 1.13247(16) 0.82940(11) 0.0207(6) Uani 1 1 d .
O10 O 1.0232(2) 0.93829(16) 0.99654(11) 0.0164(5) Uani 1 1 d .
O11 O 0.9545(2) 1.10072(16) 0.95834(11) 0.0173(5) Uani 1 1 d .
O12 O 1.0672(2) 1.08349(16) 1.08145(11) 0.0173(5) Uani 1 1 d .
O13 O 0.8123(2) 1.11191(15) 1.06524(11) 0.0162(5) Uani 1 1 d .
O14 O 0.8849(2) 0.95113(16) 1.09999(11) 0.0161(5) Uani 1 1 d .
O15 O 0.5593(2) 1.15882(16) 1.05592(11) 0.0198(5) Uani 1 1 d .
O16 O 0.7198(2) 1.13921(15) 0.94778(11) 0.0145(5) Uani 1 1 d .
O17 O 0.6457(2) 0.98678(15) 1.08819(10) 0.0159(5) Uani 1 1 d .
O18 O 0.7215(2) 0.81832(17) 1.13868(11) 0.0196(6) Uani 1 1 d .
O19 O 0.7874(2) 0.97563(16) 0.98328(11) 0.0133(5) Uani 1 1 d .

loop_
_atom_site_aniso_label
_atom_site_aniso_U_11
_atom_site_aniso_U_22
_atom_site_aniso_U_33
_atom_site_aniso_U_23
_atom_site_aniso_U_13
_atom_site_aniso_U_12
C1 0.0185(18) 0.0119(18) 0.0161(18) 0.0040(14) 0.0005(15) -0.0011(15)
C2 0.0158(18) 0.0145(18) 0.0141(17) 0.0000(14) 0.0037(14) -0.0009(14)
C3 0.0124(17) 0.0065(16) 0.0216(18) 0.0020(14) 0.0012(14) 0.0036(13)
C4 0.0143(17) 0.0121(16) 0.0170(17) -0.0009(13) -0.0021(14) 0.0001(14)
C5 0.0136(17) 0.0121(17) 0.0180(17) -0.0005(14) 0.0016(14) 0.0001(14)
C6 0.0155(18) 0.022(2) 0.0163(18) 0.0038(15) 0.0011(15) -0.0068(15)
C7 0.0151(18) 0.0162(18) 0.0181(17) 0.0038(15) -0.0003(14) -0.0033(15)
C8 0.0092(17) 0.023(2) 0.0218(19) -0.0032(15) 0.0010(14) 0.0042(15)
C9 0.0149(19) 0.024(2) 0.0205(18) -0.0061(16) -0.0024(15) -0.0013(16)
C10 0.0138(18) 0.022(2) 0.0136(17) -0.0039(14) -0.0061(14) 0.0035(15)
C11 0.0178(18) 0.0168(18) 0.0181(18) 0.0010(14) -0.0018(15) -0.0006(15)
C12 0.0146(17) 0.0182(19) 0.0200(18) 0.0001(15) 0.0003(15) 0.0004(14)
C13 0.0153(17) 0.026(2) 0.0129(17) -0.0018(15) 0.0051(14) -0.0010(15)
C14 0.0197(19) 0.021(2) 0.032(2) -0.0019(16) -0.0022(17) -0.0048(16)
C15 0.0233(19) 0.027(2) 0.0204(19) -0.0012(17) -0.0071(16) -0.0003(17)
C16 0.0185(19) 0.026(2) 0.0211(19) 0.0012(16) -0.0049(15) 0.0056(16)
C17 0.021(2) 0.0212(19) 0.0137(17) 0.0028(15) -0.0034(15) 0.0024(15)
C18 0.025(2) 0.049(3) 0.019(2) 0.0002(19) 0.0020(17) 0.0096(19)
Cu1 0.0125(2) 0.0133(2) 0.01163(19) 0.00003(16) -0.00012(16) -0.00123(17)
Mo1 0.01155(13) 0.01334(14) 0.01225(14) -0.00113(12) -0.00208(12) -0.00056(11)
Mo2 0.01259(14) 0.01329(15) 0.01536(15) -0.00069(12) 0.00018(11) 0.00170(12)
Mo3 0.01016(14) 0.01391(15) 0.01303(14) -0.00017(11) -0.00158(12) -0.00201(12)
Mo4 0.01217(14) 0.01512(15) 0.01516(15) -0.00357(12) -0.00044(12) 0.00153(12)
Mo5 0.01455(15) 0.01429(16) 0.01300(14) 0.00322(11) -0.00050(12) -0.00080(12)
Mo6 0.01318(14) 0.01746(16) 0.01226(14) 0.00333(12) -0.00078(12) -0.00292(12)
N1 0.0143(16) 0.0157(17) 0.0153(15) 0.0004(13) 0.0009(12) 0.0032(14)
N2 0.0105(14) 0.0132(14) 0.0162(14) 0.0019(12) 0.0028(12) 0.0020(11)
N3 0.0100(15) 0.0187(16) 0.0142(14) 0.0009(12) 0.0003(12) 0.0014(13)
N4 0.0139(14) 0.0104(15) 0.0209(15) -0.0005(12) 0.0004(12) 0.0014(11)
N5 0.0224(17) 0.0191(16) 0.0158(15) 0.0035(13) -0.0028(12) -0.0002(13)
O1 0.0149(12) 0.0225(13) 0.0183(13) -0.0021(11) -0.0038(10) -0.0012(10)
O2 0.0143(12) 0.0186(13) 0.0208(13) -0.0069(10) -0.0035(10) 0.0004(10)
O3 0.0123(11) 0.0132(11) 0.0183(12) -0.0001(10) 0.0014(10) 0.0008(10)
O4 0.0162(12) 0.0196(13) 0.0172(12) 0.0020(10) -0.0022(10) -0.0041(10)
O5 0.0176(12) 0.0199(13) 0.0129(12) 0.0010(10) -0.0036(10) -0.0033(11)
O6 0.0165(13) 0.0188(13) 0.0212(13) -0.0025(10) -0.0004(10) 0.0027(10)
O7 0.0157(12) 0.0196(13) 0.0132(11) -0.0007(10) 0.0023(10) 0.0014(11)
O8 0.0159(12) 0.0158(12) 0.0165(12) 0.0030(10) -0.0012(10) 0.0021(10)
O9 0.0216(13) 0.0210(13) 0.0194(13) 0.0056(11) 0.0024(11) 0.0016(11)
O10 0.0146(12) 0.0179(13) 0.0167(12) -0.0018(10) -0.0020(10) 0.0003(10)
O11 0.0177(12) 0.0178(12) 0.0165(12) 0.0031(10) -0.0012(10) -0.0049(11)
O12 0.0157(12) 0.0181(12) 0.0180(12) -0.0009(10) -0.0008(10) -0.0022(11)
O13 0.0133(12) 0.0161(12) 0.0191(12) -0.0058(10) -0.0013(10) 0.0005(10)
O14 0.0161(12) 0.0197(13) 0.0126(11) 0.0005(10) -0.0020(10) -0.0017(10)
O15 0.0187(13) 0.0172(12) 0.0236(13) -0.0056(10) 0.0021(11) -0.0006(11)
O16 0.0154(12) 0.0116(12) 0.0166(12) 0.0005(10) -0.0005(10) 0.0005(10)
O17 0.0128(12) 0.0201(13) 0.0149(12) -0.0003(10) 0.0024(10) 0.0002(10)
O18 0.0174(13) 0.0237(14) 0.0178(13) 0.0050(11) -0.0006(10) -0.0046(11)
O19 0.0124(11) 0.0138(12) 0.0139(11) -0.0020(9) -0.0020(9) -0.0001(9)

loop_
_atom_type_symbol
_atom_type_description
_atom_type_scat_dispersion_real
_atom_type_scat_dispersion_imag
_atom_type_scat_source
C C 0.0033 0.0016 'International Tables Vol C Tables 4.2.6.8 and 6.1.1.4'
H H 0.0000 0.0000 'International Tables Vol C Tables 4.2.6.8 and 6.1.1.4'
N N 0.0061 0.0033 'International Tables Vol C Tables 4.2.6.8 and 6.1.1.4'
O O 0.0106 0.0060 'International Tables Vol C Tables 4.2.6.8 and 6.1.1.4'
Cu Cu 0.3201 1.2651 'International Tables Vol C Tables 4.2.6.8 and 6.1.1.4'
Mo Mo -1.6832 0.6857 'International Tables Vol C Tables 4.2.6.8 and 6.1.1.4'

loop_
_geom_angle_atom_site_label_1
_geom_angle_atom_site_label_2
_geom_angle_atom_site_label_3
_geom_angle
N1 C1 C2 109.2(3)
N1 C1 H1A 109.8
C2 C1 H1A 109.8
N1 C1 H1B 109.8
C2 C1 H1B 109.8
H1A C1 H1B 108.3
N2 C2 C1 107.2(3)
N2 C2 H2A 110.3
C1 C2 H2A 110.3
N2 C2 H2B 110.3
C1 C2 H2B 110.3
H2A C2 H2B 108.5
N2 C3 C4 121.4(3)
N2 C3 C11 123.3(3)
C4 C3 C11 115.3(3)
C3 C4 C5 119.4(3)
C3 C4 H4A 107.5
C5 C4 H4A 107.5
C3 C4 H4B 107.5
C5 C4 H4B 107.5
H4A C4 H4B 107.0
N3 C5 C12 109.6(3)
N3 C5 C4 107.3(3)
C12 C5 C4 112.6(3)
N3 C5 C13 110.5(3)
C12 C5 C13 109.2(3)
C4 C5 C13 107.7(3)
N3 C6 C7 108.9(3)
N3 C6 H6A 109.9
C7 C6 H6A 109.9
N3 C6 H6B 109.9
C7 C6 H6B 109.9
H6A C6 H6B 108.3
N4 C7 C6 107.7(3)
N4 C7 H7A 110.2
C6 C7 H7A 110.2
N4 C7 H7B 110.2
C6 C7 H7B 110.2
H7A C7 H7B 108.5
N4 C8 C14 124.0(3)
N4 C8 C9 120.8(3)
C14 C8 C9 115.2(3)
C8 C9 C10 121.3(3)
C8 C9 H9A 107.0
C10 C9 H9A 107.0
C8 C9 H9B 107.0
C10 C9 H9B 107.0
H9A C9 H9B 106.7
N1 C10 C15 110.2(3)
N1 C10 C9 107.9(3)
C15 C10 C9 108.6(3)
N1 C10 C16 109.6(3)
C15 C10 C16 110.4(3)
C9 C10 C16 110.1(3)
C3 C11 H11A 109.5
C3 C11 H11B 109.5
H11A C11 H11B 109.5
C3 C11 H11C 109.5
H11A C11 H11C 109.5
H11B C11 H11C 109.5
C5 C12 H12A 109.5
C5 C12 H12B 109.5
H12A C12 H12B 109.5
C5 C12 H12C 109.5
H12A C12 H12C 109.5
H12B C12 H12C 109.5
C5 C13 H13A 109.5
C5 C13 H13B 109.5
H13A C13 H13B 109.5
C5 C13 H13C 109.5
H13A C13 H13C 109.5
H13B C13 H13C 109.5
C8 C14 H14A 109.5
C8 C14 H14B 109.5
H14A C14 H14B 109.5
C8 C14 H14C 109.5
H14A C14 H14C 109.5
H14B C14 H14C 109.5
C10 C15 H15A 109.5
C10 C15 H15B 109.5
H15A C15 H15B 109.5
C10 C15 H15C 109.5
H15A C15 H15C 109.5
H15B C15 H15C 109.5
C10 C16 H16A 109.5
C10 C16 H16B 109.5
H16A C16 H16B 109.5
C10 C16 H16C 109.5
H16A C16 H16C 109.5
H16B C16 H16C 109.5
N5 C17 C18 178.8(4)
C17 C18 H18A 109.5
C17 C18 H18B 109.5
H18A C18 H18B 109.5
C17 C18 H18C 109.5
H18A C18 H18C 109.5
H18B C18 H18C 109.5
N2 Cu1 N4 176.35(11)
N2 Cu1 N1 85.97(12)
N4 Cu1 N1 93.95(12)
N2 Cu1 N3 93.15(12)
N4 Cu1 N3 86.33(12)
N1 Cu1 N3 170.45(13)
N2 Cu1 N5 89.20(11)
N4 Cu1 N5 94.45(11)
N1 Cu1 N5 90.47(12)
N3 Cu1 N5 99.03(11)
O1 Mo1 O4 105.34(11)
O1 Mo1 O2 104.27(10)
O4 Mo1 O2 91.83(11)
O1 Mo1 O3 101.47(10)
O4 Mo1 O3 89.10(10)
O2 Mo1 O3 153.01(10)
O1 Mo1 O5 101.24(10)
O4 Mo1 O5 153.14(10)
O2 Mo1 O5 85.27(10)
O3 Mo1 O5 81.88(9)
O1 Mo1 O19 175.79(11)
O4 Mo1 O19 78.31(9)
O2 Mo1 O19 77.47(9)
O3 Mo1 O19 76.32(9)
O5 Mo1 O19 74.99(9)
O6 Mo2 O10 104.76(11)
O6 Mo2 O8 104.39(11)
O10 Mo2 O8 88.70(10)
O6 Mo2 O7 101.78(11)
O10 Mo2 O7 88.14(10)
O8 Mo2 O7 153.58(10)
O6 Mo2 O2 101.97(11)
O10 Mo2 O2 153.22(10)
O8 Mo2 O2 86.30(10)
O7 Mo2 O2 84.80(10)
O6 Mo2 O19 177.47(10)
O10 Mo2 O19 77.21(9)
O8 Mo2 O19 77.13(9)
O7 Mo2 O19 76.59(9)
O2 Mo2 O19 76.03(9)
O12 Mo3 O11 105.45(11)
O12 Mo3 O13 104.15(10)
O11 Mo3 O13 91.73(10)
O12 Mo3 O10 101.47(10)
O11 Mo3 O10 88.71(10)
O13 Mo3 O10 153.27(10)
O12 Mo3 O14 100.26(10)
O11 Mo3 O14 154.08(10)
O13 Mo3 O14 85.04(10)
O10 Mo3 O14 83.02(10)
O12 Mo3 O19 175.40(10)
O11 Mo3 O19 78.66(10)
O13 Mo3 O19 77.54(9)
O10 Mo3 O19 76.35(9)
O14 Mo3 O19 75.53(9)
O15 Mo4 O3 102.80(11)
O15 Mo4 O16 103.64(11)
O3 Mo4 O16 88.62(9)
O15 Mo4 O17 102.13(11)
O3 Mo4 O17 88.04(9)
O16 Mo4 O17 154.12(9)
O15 Mo4 O13 103.14(11)
O3 Mo4 O13 154.05(9)
O16 Mo4 O13 85.88(10)
O17 Mo4 O13 85.98(10)
O15 Mo4 O19 179.15(10)
O3 Mo4 O19 77.44(9)
O16 Mo4 O19 77.17(9)
O17 Mo4 O19 77.05(9)
O13 Mo4 O19 76.61(9)
O9 Mo5 O5 104.74(11)
O9 Mo5 O7 102.40(11)
O5 Mo5 O7 90.21(10)
O9 Mo5 O16 104.38(11)
O5 Mo5 O16 89.08(10)
O7 Mo5 O16 152.48(9)
O9 Mo5 O11 102.41(11)
O5 Mo5 O11 152.84(10)
O7 Mo5 O11 84.44(10)
O16 Mo5 O11 83.74(9)
O9 Mo5 O19 177.62(10)
O5 Mo5 O19 77.48(9)
O7 Mo5 O19 76.61(9)
O16 Mo5 O19 76.38(9)
O11 Mo5 O19 75.38(9)
O18 Mo6 O14 102.95(11)
O18 Mo6 O8 104.11(11)
O14 Mo6 O8 89.60(10)
O18 Mo6 O17 103.30(11)
O14 Mo6 O17 89.32(10)
O8 Mo6 O17 152.09(9)
O18 Mo6 O4 104.85(11)
O14 Mo6 O4 152.20(10)
O8 Mo6 O4 84.11(10)
O17 Mo6 O4 83.96(10)
O18 Mo6 O19 179.42(11)
O14 Mo6 O19 76.97(9)
O8 Mo6 O19 76.47(9)
O17 Mo6 O19 76.13(9)
O4 Mo6 O19 75.23(9)
C1 N1 C10 115.9(3)
C1 N1 Cu1 108.4(2)
C10 N1 Cu1 113.1(2)
C1 N1 H1 104(3)
C10 N1 H1 109(3)
Cu1 N1 H1 105(3)
C3 N2 C2 121.3(3)
C3 N2 Cu1 127.8(2)
C2 N2 Cu1 108.4(2)
C6 N3 C5 116.3(3)
C6 N3 Cu1 107.5(2)
C5 N3 Cu1 110.7(2)
C6 N3 H3 111(3)
C5 N3 H3 106(3)
Cu1 N3 H3 104(3)
C8 N4 C7 122.4(3)
C8 N4 Cu1 129.4(2)
C7 N4 Cu1 108.1(2)
C17 N5 Cu1 156.9(3)
Mo1 O2 Mo2 116.23(11)
Mo4 O3 Mo1 115.89(11)
Mo1 O4 Mo6 116.97(12)
Mo5 O5 Mo1 117.01(11)
Mo5 O7 Mo2 116.54(11)
Mo2 O8 Mo6 116.59(11)
Mo2 O10 Mo3 116.37(11)
Mo3 O11 Mo5 116.07(11)
Mo3 O13 Mo4 115.68(11)
Mo6 O14 Mo3 117.22(11)
Mo4 O16 Mo5 115.98(11)
Mo4 O17 Mo6 116.55(11)
Mo4 O19 Mo3 89.96(8)
Mo4 O19 Mo1 90.14(8)
Mo3 O19 Mo1 179.70(13)
Mo4 O19 Mo2 179.67(12)
Mo3 O19 Mo2 89.94(8)
Mo1 O19 Mo2 89.96(8)
Mo4 O19 Mo5 90.08(8)
Mo3 O19 Mo5 89.86(8)
Mo1 O19 Mo5 90.42(8)
Mo2 O19 Mo5 90.23(8)
Mo4 O19 Mo6 90.21(8)
Mo3 O19 Mo6 90.27(8)
Mo1 O19 Mo6 89.46(8)
Mo2 O19 Mo6 89.48(8)
Mo5 O19 Mo6 179.68(12)

loop_
_geom_bond_atom_site_label_1
_geom_bond_atom_site_label_2
_geom_bond_distance
C1 N1 1.481(4)
C1 C2 1.522(5)
C1 H1A 0.9900
C1 H1B 0.9900
C2 N2 1.472(4)
C2 H2A 0.9900
C2 H2B 0.9900
C3 N2 1.279(4)
C3 C4 1.504(5)
C3 C11 1.512(4)
C4 C5 1.532(5)
C4 H4A 0.9900
C4 H4B 0.9900
C5 N3 1.507(4)
C5 C12 1.525(5)
C5 C13 1.542(4)
C6 N3 1.485(4)
C6 C7 1.518(5)
C6 H6A 0.9900
C6 H6B 0.9900
C7 N4 1.472(4)
C7 H7A 0.9900
C7 H7B 0.9900
C8 N4 1.276(4)
C8 C14 1.499(5)
C8 C9 1.516(5)
C9 C10 1.534(5)
C9 H9A 0.9900
C9 H9B 0.9900
C10 N1 1.505(4)
C10 C15 1.528(5)
C10 C16 1.536(5)
C11 H11A 0.9800
C11 H11B 0.9800
C11 H11C 0.9800
C12 H12A 0.9800
C12 H12B 0.9800
C12 H12C 0.9800
C13 H13A 0.9800
C13 H13B 0.9800
C13 H13C 0.9800
C14 H14A 0.9800
C14 H14B 0.9800
C14 H14C 0.9800
C15 H15A 0.9800
C15 H15B 0.9800
C15 H15C 0.9800
C16 H16A 0.9800
C16 H16B 0.9800
C16 H16C 0.9800
C17 N5 1.145(4)
C17 C18 1.447(5)
C18 H18A 0.9800
C18 H18B 0.9800
C18 H18C 0.9800
Cu1 N2 1.971(3)
Cu1 N4 1.973(3)
Cu1 N1 2.008(3)
Cu1 N3 2.016(3)
Cu1 N5 2.364(3)
Mo1 O1 1.683(2)
Mo1 O4 1.854(2)
Mo1 O2 1.889(2)
Mo1 O3 1.954(2)
Mo1 O5 2.008(2)
Mo1 O19 2.313(2)
Mo2 O6 1.673(2)
Mo2 O10 1.896(2)
Mo2 O8 1.924(2)
Mo2 O7 1.942(2)
Mo2 O2 1.964(2)
Mo2 O19 2.315(2)
Mo3 O12 1.690(2)
Mo3 O11 1.852(2)
Mo3 O13 1.898(2)
Mo3 O10 1.950(2)
Mo3 O14 1.990(2)
Mo3 O19 2.310(2)
Mo4 O15 1.685(2)
Mo4 O3 1.904(2)
Mo4 O16 1.926(2)
Mo4 O17 1.932(2)
Mo4 O13 1.955(2)
Mo4 O19 2.305(2)
Mo5 O9 1.682(2)
Mo5 O5 1.852(2)
Mo5 O7 1.925(2)
Mo5 O16 1.939(2)
Mo5 O11 2.007(2)
Mo5 O19 2.327(2)
Mo6 O18 1.686(2)
Mo6 O14 1.870(2)
Mo6 O8 1.927(2)
Mo6 O17 1.936(2)
Mo6 O4 1.986(2)
Mo6 O19 2.339(2)
N1 H1 0.70(4)
N3 H3 0.81(4)
